data_4127452
loop_
_publ_author_name
'Antoni, Patrick W.'
'Bruckhoff, Tim'
'Hansmann, Max M.'

_publ_section_title
;
 Organic Redox Systems Based on Pyridinium-Carbene Hybrids.
;
_journal_issue 24
_journal_name_full 'Journal of the American Chemical Society'
_journal_page_first 9701
_journal_page_last 9711
_journal_paper_doi 10.1021/jacs.9b04249
_journal_volume 141
_journal_year 2019
_chemical_formula_moiety '2(F6 Sb), 4(C4 H8 O), C29 H35 N3'
_chemical_formula_sum 'C45 H67 F12 N3 O4 Sb2'
_chemical_formula_weight 1185.51
_space_group_crystal_system monoclinic
_space_group_IT_number 15
_space_group_name_Hall '-C 2yc'
_space_group_name_H-M_alt 'C 1 2/c 1'
_symmetry_space_group_name_Hall '-C 2yc'
_symmetry_space_group_name_H-M 'C 1 2/c 1'
_atom_sites_solution_hydrogens geom
_atom_sites_solution_primary dual
_audit_creation_date 2019-04-11
_audit_creation_method
;
Olex2 1.2
(compiled 2018.05.29 svn.r3508 for OlexSys, GUI svn.r5506)
;
_cell_angle_alpha 90
_cell_angle_beta 108.3720(10)
_cell_angle_gamma 90
_cell_formula_units_Z 4
_cell_length_a 17.1588(7)
_cell_length_b 13.8404(6)
_cell_length_c 22.8193(12)
_cell_measurement_reflns_used 9497
_cell_measurement_temperature 100.03
_cell_measurement_theta_max 30.52
_cell_measurement_theta_min 2.96
_cell_volume 5143.0(4)
_computing_cell_refinement 'SAINT V8.38A (?, 2016)'
_computing_data_reduction 'SAINT V8.38A (?, 2016)'
_computing_molecular_graphics 'Olex2 (Dolomanov et al., 2009)'
_computing_publication_material 'Olex2 (Dolomanov et al., 2009)'
_computing_structure_refinement 'ShelXL (Sheldrick, 2015)'
_computing_structure_solution 'XT (Sheldrick, 2015)'
_diffrn_ambient_temperature 100.03
_diffrn_measured_fraction_theta_full 0.995
_diffrn_measured_fraction_theta_max 0.995
_diffrn_measurement_device_type 'Bruker APEX-II CCD'
_diffrn_measurement_method '\f and \w scans'
_diffrn_radiation_type MoK\a
_diffrn_radiation_wavelength 0.71073
_diffrn_reflns_av_R_equivalents 0.0194
_diffrn_reflns_av_unetI/netI 0.0132
_diffrn_reflns_Laue_measured_fraction_full 0.995
_diffrn_reflns_Laue_measured_fraction_max 0.995
_diffrn_reflns_limit_h_max 24
_diffrn_reflns_limit_h_min -24
_diffrn_reflns_limit_k_max 19
_diffrn_reflns_limit_k_min -19
_diffrn_reflns_limit_l_max 31
_diffrn_reflns_limit_l_min -32
_diffrn_reflns_number 55169
_diffrn_reflns_point_group_measured_fraction_full 0.995
_diffrn_reflns_point_group_measured_fraction_max 0.995
_diffrn_reflns_theta_full 25.242
_diffrn_reflns_theta_max 30.536
_diffrn_reflns_theta_min 2.405
_diffrn_standards_number 0
_exptl_absorpt_coefficient_mu 1.136
_exptl_absorpt_correction_T_max 0.2269
_exptl_absorpt_correction_T_min 0.1878
_exptl_absorpt_correction_type none
_exptl_absorpt_process_details
'SADABS-2016/2 (Bruker,2016/2) was used for absorption correction. wR2(int) was 0.0773 before and 0.0416 after correction. The Ratio of minimum to maximum transmission is 0.8277. The \l/2 correction factor is Not present.'
_exptl_crystal_colour colourless
_exptl_crystal_colour_primary colourless
_exptl_crystal_density_diffrn 1.531
_exptl_crystal_description block
_exptl_crystal_F_000 2400
_exptl_crystal_recrystallization_method 'The material was recrystallised from thf by slow evaporation'
_exptl_crystal_size_max 0.489
_exptl_crystal_size_mid 0.314
_exptl_crystal_size_min 0.313
_refine_diff_density_max 0.929
_refine_diff_density_min -0.505
_refine_diff_density_rms 0.064
_refine_ls_extinction_method none
_refine_ls_goodness_of_fit_ref 1.071
_refine_ls_hydrogen_treatment constr
_refine_ls_matrix_type full
_refine_ls_number_parameters 351
_refine_ls_number_reflns 7846
_refine_ls_number_restraints 30
_refine_ls_restrained_S_all 1.075
_refine_ls_R_factor_all 0.0236
_refine_ls_R_factor_gt 0.0226
_refine_ls_shift/su_max 0.004
_refine_ls_shift/su_mean 0.000
_refine_ls_structure_factor_coef Fsqd
_refine_ls_weighting_details 'w=1/[\s^2^(Fo^2^)+(0.0287P)^2^+6.5380P] where P=(Fo^2^+2Fc^2^)/3'
_refine_ls_weighting_scheme calc
_refine_ls_wR_factor_gt 0.0601
_refine_ls_wR_factor_ref 0.0609
_reflns_Friedel_coverage 0.000
_reflns_number_gt 7537
_reflns_number_total 7846
_reflns_threshold_expression 'I > 2\s(I)'
_cod_data_source_file ja9b04249_si_014.cif
_cod_data_source_block c2c
_cod_database_code 4127452
_shelx_shelxl_version_number 2018/3
_shelx_space_group_comment
;
The symmetry employed for this shelxl refinement is uniquely defined
by the following loop, which should always be used as a source of
symmetry information in preference to the above space-group names.
They are only intended as comments.
;
_shelx_estimated_absorpt_t_max 0.718
_shelx_estimated_absorpt_t_min 0.607
_olex2_refinement_description
;
1. Fixed Uiso
 At 1.2 times of:
  All C(H) groups, All C(H,H) groups
 At 1.5 times of:
  All C(H,H,H) groups
2. Rigid body (RIGU) restrains
 O2B, C21B, C22B, C23B, C24B
 with sigma for 1-2 distances of 0.0001 and sigma for 1-3 distances of 0.0001
3. Others
 Sof(O2B)=Sof(C21B)=Sof(H21C)=Sof(H21D)=Sof(C22B)=Sof(H22D)=Sof(H22C)=
 Sof(C23B)=Sof(H23C)=Sof(H23D)=Sof(C24B)=Sof(H24C)=Sof(H24D)=1-FVAR(1)
 Sof(O2A)=Sof(C21A)=Sof(H21B)=Sof(H21A)=Sof(C22A)=Sof(H22A)=Sof(H22B)=
 Sof(C23A)=Sof(H23A)=Sof(H23B)=Sof(C24A)=Sof(H24A)=Sof(H24B)=FVAR(1)
 Fixed Sof: H5A(0.5) H5B(0.5) H5C(0.5)
4.a Secondary CH2 refined with riding coordinates:
 C17(H17A,H17B), C18(H18A,H18B), C19(H19A,H19B), C20(H20A,H20B), C21A(H21B,
 H21A), C22A(H22A,H22B), C23A(H23A,H23B), C24A(H24A,H24B), C21B(H21C,H21D),
 C22B(H22D,H22C), C23B(H23C,H23D), C24B(H24C,H24D)
4.b Aromatic/amide H refined with riding coordinates:
 C3(H3), C9(H9), C11(H11), C16(H16)
4.c Idealised Me refined as rotating group:
 C5(H5A,H5B,H5C), C6(H6A,H6B,H6C), C13(H13A,H13B,H13C), C14(H14A,H14B,H14C),
 C15(H15A,H15B,H15C)
;
_olex2_diffrn_ambient_temperature_device 'Oxford Cryosystems Cryostream 800'
_olex2_submission_special_instructions 'No special instructions were received'

loop_
_space_group_symop_operation_xyz
'x, y, z'
'-x, y, -z+1/2'
'x+1/2, y+1/2, z'
'-x+1/2, y+1/2, -z+1/2'
'-x, -y, -z'
'x, -y, z-1/2'
'-x+1/2, -y+1/2, -z'
'x+1/2, -y+1/2, z-1/2'

loop_
_atom_site_label
_atom_site_type_symbol
_atom_site_fract_x
_atom_site_fract_y
_atom_site_fract_z
_atom_site_U_iso_or_equiv
_atom_site_adp_type
_atom_site_occupancy
_atom_site_site_symmetry_order
_atom_site_calc_flag
_atom_site_refinement_flags_posn
_atom_site_refinement_flags_adp
_atom_site_refinement_flags_occupancy
_atom_site_disorder_assembly
_atom_site_disorder_group
Sb1 Sb 0.65579(2) 0.81067(2) 0.65584(2) 0.02241(3) Uani 1 1 d . . . . .
F1 F 0.55714(6) 0.87106(8) 0.61228(6) 0.0453(3) Uani 1 1 d . . . . .
F2 F 0.66987(7) 0.76658(8) 0.58240(5) 0.0423(2) Uani 1 1 d . . . . .
F3 F 0.71244(6) 0.92478(7) 0.65151(5) 0.0380(2) Uani 1 1 d . . . . .
F4 F 0.75476(6) 0.75161(8) 0.70107(5) 0.0407(2) Uani 1 1 d . . . . .
F5 F 0.64305(7) 0.85416(8) 0.73036(5) 0.0392(2) Uani 1 1 d . . . . .
F6 F 0.59881(7) 0.69762(7) 0.66152(6) 0.0431(3) Uani 1 1 d . . . . .
O1 O 0.92962(11) 0.60170(17) 0.61314(7) 0.0707(5) Uani 1 1 d . . . . .
C17 C 0.84580(16) 0.5993(2) 0.60795(11) 0.0605(6) Uani 1 1 d . . . . .
H17A H 0.829104 0.660626 0.622832 0.073 Uiso 1 1 calc R . . . .
H17B H 0.834470 0.545448 0.632675 0.073 Uiso 1 1 calc R . . . .
C18 C 0.7999(2) 0.5849(3) 0.54057(12) 0.0932(13) Uani 1 1 d . . . . .
H18A H 0.750146 0.544991 0.534730 0.112 Uiso 1 1 calc R . . . .
H18B H 0.783950 0.647473 0.519161 0.112 Uiso 1 1 calc R . . . .
C19 C 0.8618(3) 0.5333(2) 0.51804(11) 0.1003(15) Uani 1 1 d . . . . .
H19A H 0.850844 0.543237 0.473188 0.120 Uiso 1 1 calc R . . . .
H19B H 0.862608 0.463192 0.526734 0.120 Uiso 1 1 calc R . . . .
C20 C 0.9408(2) 0.5809(2) 0.55500(12) 0.0754(9) Uani 1 1 d . . . . .
H20A H 0.987948 0.536835 0.560230 0.090 Uiso 1 1 calc R . . . .
H20B H 0.950238 0.640891 0.534648 0.090 Uiso 1 1 calc R . . . .
N1 N 0.48667(7) 0.54077(8) 0.29344(5) 0.0233(2) Uani 1 1 d . . . . .
N2 N 0.500000 0.90263(11) 0.250000 0.0206(3) Uani 1 2 d S T P . .
C1 C 0.500000 0.59825(13) 0.250000 0.0192(3) Uani 1 2 d S T P . .
C2 C 0.500000 0.70392(13) 0.250000 0.0177(3) Uani 1 2 d S T P . .
C3 C 0.55785(8) 0.75473(9) 0.23138(6) 0.0200(2) Uani 1 1 d . . . . .
H3 H 0.598089 0.720758 0.218912 0.024 Uiso 1 1 calc R . . . .
C4 C 0.55712(8) 0.85505(9) 0.23091(6) 0.0209(2) Uani 1 1 d . . . . .
C5 C 0.500000 1.00953(14) 0.250000 0.0307(4) Uani 1 2 d S T P . .
H5A H 0.550534 1.033135 0.280388 0.046 Uiso 0.5 1 calc GR . . A -1
H5B H 0.452390 1.033135 0.260741 0.046 Uiso 0.5 1 calc GR . . A -1
H5C H 0.497076 1.033135 0.208871 0.046 Uiso 0.5 1 calc GR . . A -1
C6 C 0.61805(9) 0.91041(10) 0.20992(8) 0.0285(3) Uani 1 1 d . . . . .
H6A H 0.589227 0.948289 0.173201 0.043 Uiso 1 1 calc GR . . . .
H6B H 0.656003 0.865348 0.199839 0.043 Uiso 1 1 calc GR . . . .
H6C H 0.648960 0.953960 0.242941 0.043 Uiso 1 1 calc GR . . . .
C7 C 0.47723(8) 0.57043(9) 0.35166(6) 0.0216(2) Uani 1 1 d . . . . .
C8 C 0.54621(9) 0.60389(11) 0.39788(7) 0.0271(3) Uani 1 1 d . . . . .
C9 C 0.53601(10) 0.62855(13) 0.45406(7) 0.0330(3) Uani 1 1 d . . . . .
H9 H 0.581619 0.652684 0.486311 0.040 Uiso 1 1 calc R . . . .
C10 C 0.46065(11) 0.61870(13) 0.46415(7) 0.0345(3) Uani 1 1 d . . . . .
C11 C 0.39385(10) 0.58466(13) 0.41666(7) 0.0324(3) Uani 1 1 d . . . . .
H11 H 0.342364 0.578018 0.423614 0.039 Uiso 1 1 calc R . . . .
C12 C 0.40003(8) 0.55993(10) 0.35908(6) 0.0238(2) Uani 1 1 d . . . . .
C13 C 0.32640(9) 0.52502(12) 0.30793(7) 0.0310(3) Uani 1 1 d . . . . .
H13A H 0.327242 0.552767 0.268625 0.046 Uiso 1 1 calc GR . . . .
H13B H 0.276157 0.545186 0.316252 0.046 Uiso 1 1 calc GR . . . .
H13C H 0.327836 0.454373 0.305598 0.046 Uiso 1 1 calc GR . . . .
C14 C 0.62882(10) 0.61138(16) 0.38793(9) 0.0417(4) Uani 1 1 d . . . . .
H14A H 0.640928 0.550756 0.370358 0.063 Uiso 1 1 calc GR . . . .
H14B H 0.671245 0.623602 0.427525 0.063 Uiso 1 1 calc GR . . . .
H14C H 0.627961 0.664640 0.359434 0.063 Uiso 1 1 calc GR . . . .
C15 C 0.45210(16) 0.64486(19) 0.52594(9) 0.0544(5) Uani 1 1 d . . . . .
H15A H 0.489108 0.604535 0.558132 0.082 Uiso 1 1 calc GR . . . .
H15B H 0.395302 0.634007 0.525054 0.082 Uiso 1 1 calc GR . . . .
H15C H 0.466329 0.713063 0.534812 0.082 Uiso 1 1 calc GR . . . .
C16 C 0.49188(12) 0.44561(11) 0.27711(8) 0.0370(4) Uani 1 1 d . . . . .
H16 H 0.485264 0.390338 0.299766 0.044 Uiso 1 1 calc R . . . .
O2A O 0.7179(2) 0.2092(3) 0.4313(2) 0.0910(14) Uani 0.631(4) 1 d . . . B 1
C21A C 0.7580(3) 0.2972(4) 0.4160(3) 0.0862(17) Uani 0.631(4) 1 d . . . B 1
H21B H 0.815755 0.284105 0.418790 0.103 Uiso 0.631(4) 1 calc R . . B 1
H21A H 0.756411 0.351517 0.443853 0.103 Uiso 0.631(4) 1 calc R . . B 1
C22A C 0.7045(3) 0.3197(4) 0.3478(2) 0.0671(12) Uani 0.631(4) 1 d . . . B 1
H22A H 0.700670 0.390078 0.339851 0.081 Uiso 0.631(4) 1 calc R . . B 1
H22B H 0.727293 0.287908 0.317913 0.081 Uiso 0.631(4) 1 calc R . . B 1
C23A C 0.6242(3) 0.2788(4) 0.3446(2) 0.0590(11) Uani 0.631(4) 1 d . . . B 1
H23A H 0.592899 0.322699 0.363163 0.071 Uiso 0.631(4) 1 calc R . . B 1
H23B H 0.590930 0.263780 0.301567 0.071 Uiso 0.631(4) 1 calc R . . B 1
C24A C 0.6488(4) 0.1936(4) 0.3802(3) 0.0773(15) Uani 0.631(4) 1 d . . . B 1
H24A H 0.603058 0.170729 0.394358 0.093 Uiso 0.631(4) 1 calc R . . B 1
H24B H 0.660998 0.142525 0.354049 0.093 Uiso 0.631(4) 1 calc R . . B 1
O2B O 0.6390(3) 0.3504(3) 0.3696(2) 0.0513(10) Uani 0.369(4) 1 d . U . B 2
C21B C 0.7170(5) 0.3592(6) 0.3742(7) 0.088(3) Uani 0.369(4) 1 d . U . B 2
H21C H 0.747159 0.389872 0.414077 0.106 Uiso 0.369(4) 1 calc R . . B 2
H21D H 0.722575 0.401101 0.340539 0.106 Uiso 0.369(4) 1 calc R . . B 2
C22B C 0.7537(4) 0.2595(5) 0.3700(4) 0.0552(14) Uani 0.369(4) 1 d . U . B 2
H22D H 0.758922 0.248004 0.328563 0.066 Uiso 0.369(4) 1 calc R . . B 2
H22C H 0.808151 0.251558 0.401645 0.066 Uiso 0.369(4) 1 calc R . . B 2
C23B C 0.6909(5) 0.1944(5) 0.3821(3) 0.0478(11) Uani 0.369(4) 1 d . U . B 2
H23C H 0.688026 0.132155 0.360202 0.057 Uiso 0.369(4) 1 calc R . . B 2
H23D H 0.704147 0.181568 0.426886 0.057 Uiso 0.369(4) 1 calc R . . B 2
C24B C 0.6144(5) 0.2469(6) 0.3588(4) 0.0494(12) Uani 0.369(4) 1 d . U . B 2
H24C H 0.575997 0.228800 0.381523 0.059 Uiso 0.369(4) 1 calc R . . B 2
H24D H 0.587838 0.233959 0.314290 0.059 Uiso 0.369(4) 1 calc R . . B 2

loop_
_atom_site_aniso_label
_atom_site_aniso_U_11
_atom_site_aniso_U_22
_atom_site_aniso_U_33
_atom_site_aniso_U_23
_atom_site_aniso_U_13
_atom_site_aniso_U_12
Sb1 0.02024(5) 0.02100(5) 0.02725(5) 0.00250(3) 0.00930(3) 0.00123(3)
F1 0.0276(5) 0.0440(6) 0.0591(7) 0.0181(5) 0.0061(4) 0.0093(4)
F2 0.0550(6) 0.0433(6) 0.0303(5) -0.0065(4) 0.0161(4) -0.0008(5)
F3 0.0404(5) 0.0313(5) 0.0487(6) -0.0026(4) 0.0232(4) -0.0115(4)
F4 0.0290(5) 0.0490(6) 0.0403(5) 0.0027(4) 0.0057(4) 0.0149(4)
F5 0.0518(6) 0.0365(5) 0.0394(5) 0.0009(4) 0.0286(5) 0.0070(4)
F6 0.0438(6) 0.0286(5) 0.0571(7) 0.0084(4) 0.0163(5) -0.0089(4)
O1 0.0535(9) 0.1107(16) 0.0365(7) -0.0103(9) -0.0020(7) 0.0172(10)
C17 0.0583(13) 0.0672(15) 0.0467(11) -0.0022(10) 0.0032(10) 0.0079(11)
C18 0.080(2) 0.140(3) 0.0388(12) 0.0195(16) -0.0107(12) -0.049(2)
C19 0.212(4) 0.0531(14) 0.0310(10) -0.0031(10) 0.0306(18) -0.043(2)
C20 0.095(2) 0.087(2) 0.0430(12) 0.0114(12) 0.0196(13) 0.0383(17)
N1 0.0296(6) 0.0187(5) 0.0267(5) 0.0021(4) 0.0161(4) 0.0011(4)
N2 0.0196(7) 0.0180(6) 0.0240(7) 0.000 0.0064(5) 0.000
C1 0.0205(7) 0.0188(7) 0.0204(7) 0.000 0.0092(6) 0.000
C2 0.0180(7) 0.0186(7) 0.0160(7) 0.000 0.0045(6) 0.000
C3 0.0192(5) 0.0205(5) 0.0215(5) -0.0001(4) 0.0080(4) 0.0003(4)
C4 0.0186(5) 0.0211(6) 0.0229(5) 0.0008(4) 0.0065(4) -0.0006(4)
C5 0.0300(10) 0.0168(8) 0.0461(12) 0.000 0.0129(9) 0.000
C6 0.0264(6) 0.0227(6) 0.0416(8) 0.0022(5) 0.0182(6) -0.0028(5)
C7 0.0243(6) 0.0220(5) 0.0204(5) 0.0035(4) 0.0097(4) 0.0014(4)
C8 0.0229(6) 0.0310(7) 0.0266(6) 0.0064(5) 0.0066(5) 0.0000(5)
C9 0.0347(8) 0.0385(8) 0.0222(6) 0.0022(6) 0.0038(5) -0.0051(6)
C10 0.0427(9) 0.0410(8) 0.0220(6) -0.0016(6) 0.0135(6) -0.0041(7)
C11 0.0323(7) 0.0420(8) 0.0285(7) -0.0029(6) 0.0176(6) -0.0041(6)
C12 0.0238(6) 0.0264(6) 0.0231(6) 0.0008(5) 0.0100(5) -0.0013(5)
C13 0.0253(6) 0.0363(8) 0.0305(7) -0.0037(6) 0.0076(5) -0.0038(6)
C14 0.0224(7) 0.0597(11) 0.0417(9) 0.0082(8) 0.0082(6) -0.0032(7)
C15 0.0725(14) 0.0691(14) 0.0276(8) -0.0114(9) 0.0245(9) -0.0110(12)
C16 0.0596(11) 0.0182(6) 0.0477(9) 0.0025(6) 0.0376(9) 0.0009(6)
O2A 0.061(2) 0.107(3) 0.093(3) 0.052(2) 0.0079(18) -0.0036(18)
C21A 0.055(3) 0.085(3) 0.105(4) -0.010(3) 0.006(3) 0.014(2)
C22A 0.071(3) 0.087(3) 0.051(2) -0.002(2) 0.031(2) -0.001(2)
C23A 0.065(3) 0.065(3) 0.044(2) 0.0066(19) 0.0146(18) 0.027(2)
C24A 0.065(3) 0.102(4) 0.069(3) 0.014(3) 0.027(3) 0.022(3)
O2B 0.0452(14) 0.0484(14) 0.066(3) -0.0001(13) 0.0258(14) 0.0024(10)
C21B 0.0518(14) 0.0485(14) 0.177(8) -0.0011(16) 0.053(2) 0.0021(11)
C22B 0.0481(14) 0.0493(15) 0.075(4) 0.0093(17) 0.0289(18) 0.0069(11)
C23B 0.0474(15) 0.0489(14) 0.052(3) 0.0004(14) 0.0231(16) 0.0031(11)
C24B 0.0469(14) 0.0481(15) 0.058(3) 0.0014(14) 0.0231(14) 0.0024(11)

loop_
_atom_type_symbol
_atom_type_description
_atom_type_scat_dispersion_real
_atom_type_scat_dispersion_imag
_atom_type_scat_source
C C 0.0033 0.0016 'International Tables Vol C Tables 4.2.6.8 and 6.1.1.4'
H H 0.0000 0.0000 'International Tables Vol C Tables 4.2.6.8 and 6.1.1.4'
F F 0.0171 0.0103 'International Tables Vol C Tables 4.2.6.8 and 6.1.1.4'
N N 0.0061 0.0033 'International Tables Vol C Tables 4.2.6.8 and 6.1.1.4'
O O 0.0106 0.0060 'International Tables Vol C Tables 4.2.6.8 and 6.1.1.4'
Sb Sb -0.5866 1.5461 'International Tables Vol C Tables 4.2.6.8 and 6.1.1.4'

loop_
_geom_angle_atom_site_label_1
_geom_angle_atom_site_label_2
_geom_angle_atom_site_label_3
_geom_angle
_geom_angle_site_symmetry_1
_geom_angle_site_symmetry_3
F1 Sb1 F2 91.17(5) . .
F1 Sb1 F3 89.60(5) . .
F1 Sb1 F4 178.76(5) . .
F1 Sb1 F5 89.65(5) . .
F1 Sb1 F6 90.31(5) . .
F2 Sb1 F3 90.69(5) . .
F2 Sb1 F4 90.03(5) . .
F2 Sb1 F5 179.18(5) . .
F2 Sb1 F6 90.41(5) . .
F3 Sb1 F4 90.09(5) . .
F3 Sb1 F5 89.31(5) . .
F4 Sb1 F5 89.15(5) . .
F6 Sb1 F3 178.90(5) . .
F6 Sb1 F4 89.98(5) . .
F6 Sb1 F5 89.59(5) . .
C17 O1 C20 110.5(2) . .
O1 C17 H17A 110.5 . .
O1 C17 H17B 110.5 . .
O1 C17 C18 106.3(2) . .
H17A C17 H17B 108.7 . .
C18 C17 H17A 110.5 . .
C18 C17 H17B 110.5 . .
C17 C18 H18A 111.3 . .
C17 C18 H18B 111.3 . .
H18A C18 H18B 109.2 . .
C19 C18 C17 102.4(3) . .
C19 C18 H18A 111.3 . .
C19 C18 H18B 111.3 . .
C18 C19 H19A 111.3 . .
C18 C19 H19B 111.3 . .
C18 C19 C20 102.1(2) . .
H19A C19 H19B 109.2 . .
C20 C19 H19A 111.3 . .
C20 C19 H19B 111.3 . .
O1 C20 C19 104.4(3) . .
O1 C20 H20A 110.9 . .
O1 C20 H20B 110.9 . .
C19 C20 H20A 110.9 . .
C19 C20 H20B 110.9 . .
H20A C20 H20B 108.9 . .
C1 N1 C7 127.06(11) . .
C1 N1 C16 108.96(12) . .
C16 N1 C7 123.66(11) . .
C4 N2 C4 122.15(16) . 2_655
C4 N2 C5 118.93(8) 2_655 .
C4 N2 C5 118.93(8) . .
N1 C1 N1 107.52(16) . 2_655
N1 C1 C2 126.24(8) 2_655 .
N1 C1 C2 126.24(8) . .
C3 C2 C1 120.44(8) . .
C3 C2 C1 120.44(8) 2_655 .
C3 C2 C3 119.11(16) 2_655 .
C2 C3 H3 119.9 . .
C2 C3 C4 120.23(12) . .
C4 C3 H3 119.9 . .
N2 C4 C3 119.13(12) . .
N2 C4 C6 120.16(12) . .
C3 C4 C6 120.70(12) . .
N2 C5 H5A 109.5 . .
N2 C5 H5B 109.5 . .
N2 C5 H5C 109.5 . .
H5A C5 H5B 109.5 . .
H5A C5 H5C 109.5 . .
H5B C5 H5C 109.5 . .
C4 C6 H6A 109.5 . .
C4 C6 H6B 109.5 . .
C4 C6 H6C 109.5 . .
H6A C6 H6B 109.5 . .
H6A C6 H6C 109.5 . .
H6B C6 H6C 109.5 . .
C8 C7 N1 118.35(12) . .
C8 C7 C12 123.74(12) . .
C12 C7 N1 117.85(12) . .
C7 C8 C14 121.56(14) . .
C9 C8 C7 117.13(13) . .
C9 C8 C14 121.30(14) . .
C8 C9 H9 119.2 . .
C10 C9 C8 121.53(14) . .
C10 C9 H9 119.2 . .
C9 C10 C15 120.10(16) . .
C11 C10 C9 119.10(14) . .
C11 C10 C15 120.80(16) . .
C10 C11 H11 119.0 . .
C10 C11 C12 121.99(14) . .
C12 C11 H11 119.0 . .
C7 C12 C13 122.46(12) . .
C11 C12 C7 116.50(13) . .
C11 C12 C13 121.03(13) . .
C12 C13 H13A 109.5 . .
C12 C13 H13B 109.5 . .
C12 C13 H13C 109.5 . .
H13A C13 H13B 109.5 . .
H13A C13 H13C 109.5 . .
H13B C13 H13C 109.5 . .
C8 C14 H14A 109.5 . .
C8 C14 H14B 109.5 . .
C8 C14 H14C 109.5 . .
H14A C14 H14B 109.5 . .
H14A C14 H14C 109.5 . .
H14B C14 H14C 109.5 . .
C10 C15 H15A 109.5 . .
C10 C15 H15B 109.5 . .
C10 C15 H15C 109.5 . .
H15A C15 H15B 109.5 . .
H15A C15 H15C 109.5 . .
H15B C15 H15C 109.5 . .
N1 C16 H16 126.4 . .
C16 C16 N1 107.28(8) 2_655 .
C16 C16 H16 126.4 2_655 .
C24A O2A C21A 105.2(4) . .
O2A C21A H21B 111.2 . .
O2A C21A H21A 111.2 . .
O2A C21A C22A 103.0(4) . .
H21B C21A H21A 109.1 . .
C22A C21A H21B 111.2 . .
C22A C21A H21A 111.2 . .
C21A C22A H22A 111.2 . .
C21A C22A H22B 111.2 . .
H22A C22A H22B 109.1 . .
C23A C22A C21A 102.7(4) . .
C23A C22A H22A 111.2 . .
C23A C22A H22B 111.2 . .
C22A C23A H23A 111.6 . .
C22A C23A H23B 111.6 . .
H23A C23A H23B 109.4 . .
C24A C23A C22A 100.7(4) . .
C24A C23A H23A 111.6 . .
C24A C23A H23B 111.6 . .
O2A C24A C23A 111.9(5) . .
O2A C24A H24A 109.2 . .
O2A C24A H24B 109.2 . .
C23A C24A H24A 109.2 . .
C23A C24A H24B 109.2 . .
H24A C24A H24B 107.9 . .
C21B O2B C24B 109.3(6) . .
O2B C21B H21C 109.7 . .
O2B C21B H21D 109.7 . .
O2B C21B C22B 109.9(7) . .
H21C C21B H21D 108.2 . .
C22B C21B H21C 109.7 . .
C22B C21B H21D 109.7 . .
C21B C22B H22D 111.5 . .
C21B C22B H22C 111.5 . .
H22D C22B H22C 109.3 . .
C23B C22B C21B 101.3(5) . .
C23B C22B H22D 111.5 . .
C23B C22B H22C 111.5 . .
C22B C23B H23C 110.8 . .
C22B C23B H23D 110.8 . .
H23C C23B H23D 108.9 . .
C24B C23B C22B 104.7(6) . .
C24B C23B H23C 110.8 . .
C24B C23B H23D 110.8 . .
O2B C24B H24C 110.9 . .
O2B C24B H24D 110.9 . .
C23B C24B O2B 104.2(6) . .
C23B C24B H24C 110.9 . .
C23B C24B H24D 110.9 . .
H24C C24B H24D 108.9 . .

loop_
_geom_bond_atom_site_label_1
_geom_bond_atom_site_label_2
_geom_bond_distance
_geom_bond_site_symmetry_2
Sb1 F1 1.8685(10) .
Sb1 F2 1.8695(10) .
Sb1 F3 1.8734(9) .
Sb1 F4 1.8741(10) .
Sb1 F5 1.8804(10) .
Sb1 F6 1.8711(10) .
O1 C17 1.406(3) .
O1 C20 1.428(3) .
C17 H17A 0.9900 .
C17 H17B 0.9900 .
C17 C18 1.503(3) .
C18 H18A 0.9900 .
C18 H18B 0.9900 .
C18 C19 1.499(6) .
C19 H19A 0.9900 .
C19 H19B 0.9900 .
C19 C20 1.503(5) .
C20 H20A 0.9900 .
C20 H20B 0.9900 .
N1 C1 1.3456(15) .
N1 C7 1.4475(16) .
N1 C16 1.3793(18) .
N2 C4 1.3613(15) 2_655
N2 C4 1.3613(15) .
N2 C5 1.480(2) .
C1 C2 1.462(2) .
C2 C3 1.3880(15) .
C2 C3 1.3880(15) 2_655
C3 H3 0.9500 .
C3 C4 1.3885(18) .
C4 C6 1.4917(18) .
C5 H5A 0.9800 .
C5 H5B 0.9800 .
C5 H5C 0.9800 .
C6 H6A 0.9800 .
C6 H6B 0.9800 .
C6 H6C 0.9800 .
C7 C8 1.3932(19) .
C7 C12 1.3949(18) .
C8 C9 1.390(2) .
C8 C14 1.508(2) .
C9 H9 0.9500 .
C9 C10 1.390(2) .
C10 C11 1.388(2) .
C10 C15 1.507(2) .
C11 H11 0.9500 .
C11 C12 1.3938(19) .
C12 C13 1.504(2) .
C13 H13A 0.9800 .
C13 H13B 0.9800 .
C13 H13C 0.9800 .
C14 H14A 0.9800 .
C14 H14B 0.9800 .
C14 H14C 0.9800 .
C15 H15A 0.9800 .
C15 H15B 0.9800 .
C15 H15C 0.9800 .
C16 C16 1.351(3) 2_655
C16 H16 0.9500 .
O2A C21A 1.494(7) .
O2A C24A 1.393(7) .
C21A H21B 0.9900 .
C21A H21A 0.9900 .
C21A C22A 1.567(8) .
C22A H22A 0.9900 .
C22A H22B 0.9900 .
C22A C23A 1.470(7) .
C23A H23A 0.9900 .
C23A H23B 0.9900 .
C23A C24A 1.418(6) .
C24A H24A 0.9900 .
C24A H24B 0.9900 .
O2B C21B 1.316(9) .
O2B C24B 1.492(9) .
C21B H21C 0.9900 .
C21B H21D 0.9900 .
C21B C22B 1.533(10) .
C22B H22D 0.9900 .
C22B H22C 0.9900 .
C22B C23B 1.496(9) .
C23B H23C 0.9900 .
C23B H23D 0.9900 .
C23B C24B 1.448(10) .
C24B H24C 0.9900 .
C24B H24D 0.9900 .
